data_4078531
loop_
_publ_author_name
'Gl\"ockner, Andreas'
'Bannenberg, Thomas'
'Ibrom, Kerstin'
'Daniliuc, Constantin G.'
'Freytag, Matthias'
'Jones, Peter G.'
'Walter, Marc D.'
'Tamm, Matthias'

_publ_section_title
;
 Flexibility of an Open Indenyl Ligand in Iron(II) Complexes
;
_journal_issue 12
_journal_name_full Organometallics
_journal_page_first 4480
_journal_paper_doi 10.1021/om3003009
_journal_volume 31
_journal_year 2012
_chemical_formula_sum 'C27 H38 Fe N2'
_chemical_formula_weight 446.44
_chemical_name_systematic
;
 ?
;
_space_group_IT_number 14
_symmetry_cell_setting monoclinic
_symmetry_space_group_name_Hall '-P 2yn'
_symmetry_space_group_name_H-M 'P 1 21/n 1'
_atom_sites_solution_hydrogens geom
_atom_sites_solution_primary direct
_atom_sites_solution_secondary difmap
_audit_creation_method SHELXL-97
_cell_angle_alpha 90.00
_cell_angle_beta 91.592(2)
_cell_angle_gamma 90.00
_cell_formula_units_Z 4
_cell_length_a 14.6168(2)
_cell_length_b 8.2424(2)
_cell_length_c 19.4457(4)
_cell_measurement_reflns_used 38561
_cell_measurement_temperature 100(2)
_cell_measurement_theta_max 29.2913
_cell_measurement_theta_min 2.4660
_cell_volume 2341.87(8)
_computing_cell_refinement
;
CrysAlisPro, Oxford Diffraction Ltd.,
Version 1.171.34.44 (release 25-10-2010 CrysAlis171 .NET)
(compiled Oct 25 2010,18:11:34)
;
_computing_data_collection
;
CrysAlisPro, Oxford Diffraction Ltd.,
Version 1.171.34.44 (release 25-10-2010 CrysAlis171 .NET)
(compiled Oct 25 2010,18:11:34)
;
_computing_data_reduction
;
CrysAlisPro, Oxford Diffraction Ltd.,
Version 1.171.34.44 (release 25-10-2010 CrysAlis171 .NET)
(compiled Oct 25 2010,18:11:34)
;
_computing_molecular_graphics 'BRUKER XP'
_computing_publication_material SHELXL-97
_computing_structure_refinement 'SHELXL-97 (Sheldrick, 1997)'
_computing_structure_solution 'SHELXS-97 (Sheldrick, 1990)'
_diffrn_ambient_temperature 100(2)
_diffrn_detector_area_resol_mean 16.1419
_diffrn_measured_fraction_theta_full 0.998
_diffrn_measured_fraction_theta_max 0.998
_diffrn_measurement_device_type 'Oxford Diffraction Xcalibur, Eos'
_diffrn_measurement_method '\w scans'
_diffrn_radiation_monochromator graphite
_diffrn_radiation_source 'Enhance (Mo) X-ray Source'
_diffrn_radiation_type 'Mo K\a'
_diffrn_radiation_wavelength 0.71073
_diffrn_reflns_av_R_equivalents 0.0344
_diffrn_reflns_av_sigmaI/netI 0.0139
_diffrn_reflns_limit_h_max 18
_diffrn_reflns_limit_h_min -18
_diffrn_reflns_limit_k_max 10
_diffrn_reflns_limit_k_min -10
_diffrn_reflns_limit_l_max 25
_diffrn_reflns_limit_l_min -25
_diffrn_reflns_number 92882
_diffrn_reflns_theta_full 27.48
_diffrn_reflns_theta_max 27.48
_diffrn_reflns_theta_min 2.68
_exptl_absorpt_coefficient_mu 0.660
_exptl_absorpt_correction_T_max 1.00000
_exptl_absorpt_correction_T_min 0.95120
_exptl_absorpt_correction_type multi-scan
_exptl_absorpt_process_details
;
CrysAlisPro, Oxford Diffraction Ltd.,
Version 1.171.34.44 (release 25-10-2010 CrysAlis171 .NET)
(compiled Oct 25 2010,18:11:34)
;
_exptl_crystal_colour 'wine red'
_exptl_crystal_density_diffrn 1.266
_exptl_crystal_density_method 'not measured'
_exptl_crystal_description prism
_exptl_crystal_F_000 960
_exptl_crystal_size_max 0.24
_exptl_crystal_size_mid 0.12
_exptl_crystal_size_min 0.10
_refine_diff_density_max 0.315
_refine_diff_density_min -0.273
_refine_diff_density_rms 0.044
_refine_ls_extinction_method none
_refine_ls_goodness_of_fit_ref 1.047
_refine_ls_hydrogen_treatment mixed
_refine_ls_matrix_type full
_refine_ls_number_parameters 293
_refine_ls_number_reflns 5363
_refine_ls_number_restraints 0
_refine_ls_restrained_S_all 1.047
_refine_ls_R_factor_all 0.0297
_refine_ls_R_factor_gt 0.0261
_refine_ls_shift/su_max 0.002
_refine_ls_shift/su_mean 0.000
_refine_ls_structure_factor_coef Fsqd
_refine_ls_weighting_details 'calc w=1/[\s^2^(Fo^2^)+(0.0320P)^2^+1.1580P] where P=(Fo^2^+2Fc^2^)/3'
_refine_ls_weighting_scheme calc
_refine_ls_wR_factor_gt 0.0652
_refine_ls_wR_factor_ref 0.0672
_reflns_number_gt 4921
_reflns_number_total 5363
_reflns_threshold_expression >2sigma(I)
_cod_data_source_file om3003009_si_001.cif
_cod_data_source_block andyg52
_cod_original_cell_volume 2341.86(8)
_cod_original_sg_symbol_H-M 'P 21/n'
_cod_database_code 4078531

loop_
_symmetry_equiv_pos_as_xyz
'x, y, z'
'-x+1/2, y+1/2, -z+1/2'
'-x, -y, -z'
'x-1/2, -y-1/2, z-1/2'

loop_
_atom_site_label
_atom_site_type_symbol
_atom_site_fract_x
_atom_site_fract_y
_atom_site_fract_z
_atom_site_U_iso_or_equiv
_atom_site_adp_type
_atom_site_occupancy
_atom_site_symmetry_multiplicity
_atom_site_calc_flag
_atom_site_refinement_flags
Fe Fe 0.773450(11) 0.78322(2) 0.523679(8) 0.01065(6) Uani 1 1 d .
N1 N 0.74198(7) 0.87323(13) 0.37388(5) 0.0150(2) Uani 1 1 d .
N2 N 0.62757(7) 0.74515(13) 0.41291(5) 0.0156(2) Uani 1 1 d .
C1 C 0.79553(9) 1.03140(15) 0.52487(6) 0.0170(2) Uani 1 1 d .
H1A H 0.7619(11) 1.0821(19) 0.4867(8) 0.021(4) Uiso 1 1 d .
H1B H 0.8570(11) 1.0759(19) 0.5323(8) 0.022(4) Uiso 1 1 d .
C2 C 0.74652(8) 0.97871(15) 0.58301(6) 0.0160(2) Uani 1 1 d .
C3 C 0.65854(8) 0.91054(15) 0.56740(6) 0.0154(2) Uani 1 1 d .
H3 H 0.6280(9) 0.9570(17) 0.5259(7) 0.012(3) Uiso 1 1 d .
C4 C 0.59051(8) 0.85152(15) 0.61579(6) 0.0164(2) Uani 1 1 d .
C5 C 0.49732(9) 0.86727(16) 0.59684(7) 0.0194(3) Uani 1 1 d .
H5 H 0.4813 0.9155 0.5538 0.023 Uiso 1 1 calc R
C6 C 0.42804(9) 0.81505(17) 0.63866(8) 0.0244(3) Uani 1 1 d .
H6 H 0.3659 0.8262 0.6237 0.029 Uiso 1 1 calc R
C7 C 0.44906(10) 0.7468(2) 0.70205(9) 0.0322(3) Uani 1 1 d .
H7 H 0.4018 0.7124 0.7312 0.039 Uiso 1 1 calc R
C8 C 0.54002(11) 0.7292(2) 0.72237(8) 0.0332(4) Uani 1 1 d .
H8 H 0.5551 0.6827 0.7659 0.040 Uiso 1 1 calc R
C9 C 0.60957(9) 0.77858(18) 0.67987(7) 0.0254(3) Uani 1 1 d .
H9 H 0.6715 0.7627 0.6945 0.030 Uiso 1 1 calc R
C10 C 0.78506(10) 1.01343(17) 0.65444(7) 0.0233(3) Uani 1 1 d .
H10A H 0.8521 1.0154 0.6535 0.035 Uiso 1 1 calc R
H10B H 0.7654 0.9285 0.6861 0.035 Uiso 1 1 calc R
H10C H 0.7627 1.1189 0.6700 0.035 Uiso 1 1 calc R
C11 C 0.90300(8) 0.70389(15) 0.55727(6) 0.0166(2) Uani 1 1 d .
C12 C 0.88438(8) 0.64904(15) 0.48897(6) 0.0162(2) Uani 1 1 d .
C13 C 0.80520(8) 0.54599(15) 0.49128(6) 0.0164(2) Uani 1 1 d .
C14 C 0.77578(8) 0.53832(15) 0.56004(6) 0.0162(2) Uani 1 1 d .
C15 C 0.83731(8) 0.63380(15) 0.60133(6) 0.0166(2) Uani 1 1 d .
C16 C 0.98492(9) 0.80222(18) 0.57991(8) 0.0263(3) Uani 1 1 d .
H16A H 1.0377 0.7303 0.5870 0.040 Uiso 1 1 calc R
H16B H 0.9720 0.8580 0.6231 0.040 Uiso 1 1 calc R
H16C H 0.9985 0.8825 0.5444 0.040 Uiso 1 1 calc R
C17 C 0.94706(10) 0.66561(18) 0.42927(7) 0.0250(3) Uani 1 1 d .
H17A H 0.9775 0.7715 0.4314 0.037 Uiso 1 1 calc R
H17B H 0.9113 0.6568 0.3860 0.037 Uiso 1 1 calc R
H17C H 0.9932 0.5793 0.4315 0.037 Uiso 1 1 calc R
C18 C 0.76703(10) 0.45097(17) 0.43143(7) 0.0245(3) Uani 1 1 d .
H18A H 0.8042 0.3535 0.4249 0.037 Uiso 1 1 calc R
H18B H 0.7681 0.5179 0.3898 0.037 Uiso 1 1 calc R
H18C H 0.7038 0.4193 0.4404 0.037 Uiso 1 1 calc R
C19 C 0.70039(9) 0.43426(17) 0.58684(8) 0.0252(3) Uani 1 1 d .
H19A H 0.7269 0.3450 0.6141 0.038 Uiso 1 1 calc R
H19B H 0.6641 0.3899 0.5481 0.038 Uiso 1 1 calc R
H19C H 0.6610 0.4999 0.6158 0.038 Uiso 1 1 calc R
C20 C 0.84578(10) 0.62713(19) 0.67838(7) 0.0266(3) Uani 1 1 d .
H20A H 0.7863 0.5998 0.6973 0.040 Uiso 1 1 calc R
H20B H 0.8658 0.7330 0.6961 0.040 Uiso 1 1 calc R
H20C H 0.8908 0.5442 0.6921 0.040 Uiso 1 1 calc R
C21 C 0.71083(8) 0.80637(14) 0.43352(6) 0.0134(2) Uani 1 1 d .
C22 C 0.67986(9) 0.85245(16) 0.31853(6) 0.0185(2) Uani 1 1 d .
C23 C 0.60782(9) 0.77184(16) 0.34331(6) 0.0198(3) Uani 1 1 d .
C24 C 0.82581(9) 0.96617(16) 0.36773(6) 0.0186(2) Uani 1 1 d .
H24A H 0.8106 1.0797 0.3578 0.028 Uiso 1 1 calc R
H24B H 0.8617 0.9216 0.3303 0.028 Uiso 1 1 calc R
H24C H 0.8617 0.9598 0.4110 0.028 Uiso 1 1 calc R
C25 C 0.69583(10) 0.91715(18) 0.24846(7) 0.0262(3) Uani 1 1 d .
H25A H 0.6406 0.9017 0.2194 0.039 Uiso 1 1 calc R
H25B H 0.7472 0.8593 0.2283 0.039 Uiso 1 1 calc R
H25C H 0.7102 1.0331 0.2515 0.039 Uiso 1 1 calc R
C26 C 0.51887(10) 0.7242(2) 0.30989(8) 0.0305(3) Uani 1 1 d .
H26A H 0.4693 0.7871 0.3299 0.046 Uiso 1 1 calc R
H26B H 0.5081 0.6083 0.3174 0.046 Uiso 1 1 calc R
H26C H 0.5207 0.7458 0.2604 0.046 Uiso 1 1 calc R
C27 C 0.56588(8) 0.65517(16) 0.45627(7) 0.0200(3) Uani 1 1 d .
H27A H 0.5928 0.6463 0.5028 0.030 Uiso 1 1 calc R
H27B H 0.5561 0.5463 0.4372 0.030 Uiso 1 1 calc R
H27C H 0.5072 0.7122 0.4580 0.030 Uiso 1 1 calc R

loop_
_atom_site_aniso_label
_atom_site_aniso_U_11
_atom_site_aniso_U_22
_atom_site_aniso_U_33
_atom_site_aniso_U_23
_atom_site_aniso_U_13
_atom_site_aniso_U_12
Fe 0.01042(9) 0.01167(9) 0.00981(9) 0.00012(6) -0.00072(6) 0.00006(6)
N1 0.0170(5) 0.0165(5) 0.0115(5) 0.0003(4) -0.0006(4) 0.0014(4)
N2 0.0147(5) 0.0173(5) 0.0147(5) -0.0005(4) -0.0033(4) -0.0006(4)
C1 0.0201(6) 0.0135(6) 0.0173(6) -0.0020(5) 0.0009(5) -0.0020(5)
C2 0.0207(6) 0.0130(5) 0.0143(6) -0.0023(4) 0.0005(4) 0.0016(5)
C3 0.0174(6) 0.0160(6) 0.0130(5) 0.0013(4) 0.0010(4) 0.0047(5)
C4 0.0175(6) 0.0153(6) 0.0164(6) 0.0002(5) 0.0028(4) 0.0038(5)
C5 0.0196(6) 0.0195(6) 0.0190(6) 0.0007(5) 0.0014(5) 0.0049(5)
C6 0.0169(6) 0.0239(7) 0.0325(7) 0.0004(6) 0.0043(5) 0.0037(5)
C7 0.0249(7) 0.0359(8) 0.0365(8) 0.0136(7) 0.0138(6) 0.0028(6)
C8 0.0299(8) 0.0436(9) 0.0266(7) 0.0189(7) 0.0072(6) 0.0066(7)
C9 0.0194(6) 0.0341(8) 0.0228(7) 0.0095(6) 0.0022(5) 0.0060(6)
C10 0.0305(7) 0.0221(7) 0.0170(6) -0.0058(5) -0.0020(5) -0.0015(5)
C11 0.0116(5) 0.0176(6) 0.0206(6) 0.0016(5) -0.0022(4) 0.0023(4)
C12 0.0141(5) 0.0164(6) 0.0181(6) 0.0010(5) 0.0015(4) 0.0037(5)
C13 0.0158(6) 0.0132(5) 0.0200(6) -0.0012(5) -0.0012(5) 0.0035(4)
C14 0.0147(6) 0.0131(5) 0.0208(6) 0.0024(5) 0.0007(5) 0.0021(4)
C15 0.0163(6) 0.0178(6) 0.0156(6) 0.0032(5) -0.0018(4) 0.0041(5)
C16 0.0155(6) 0.0308(7) 0.0323(7) -0.0024(6) -0.0053(5) -0.0025(5)
C17 0.0238(7) 0.0253(7) 0.0262(7) 0.0043(6) 0.0099(5) 0.0083(5)
C18 0.0249(7) 0.0200(6) 0.0283(7) -0.0104(5) -0.0029(5) 0.0035(5)
C19 0.0215(6) 0.0174(6) 0.0369(8) 0.0066(6) 0.0058(6) -0.0014(5)
C20 0.0299(7) 0.0334(8) 0.0161(6) 0.0056(5) -0.0028(5) 0.0102(6)
C21 0.0138(5) 0.0124(5) 0.0141(5) -0.0010(4) 0.0010(4) 0.0017(4)
C22 0.0233(6) 0.0195(6) 0.0125(6) -0.0015(5) -0.0044(5) 0.0041(5)
C23 0.0221(6) 0.0216(6) 0.0154(6) -0.0018(5) -0.0056(5) 0.0028(5)
C24 0.0200(6) 0.0200(6) 0.0160(6) 0.0015(5) 0.0038(5) -0.0017(5)
C25 0.0334(7) 0.0311(7) 0.0139(6) 0.0029(5) -0.0020(5) 0.0059(6)
C26 0.0273(7) 0.0387(8) 0.0246(7) -0.0022(6) -0.0127(6) -0.0018(6)
C27 0.0149(6) 0.0238(6) 0.0214(6) -0.0002(5) -0.0006(5) -0.0051(5)

loop_
_atom_type_symbol
_atom_type_description
_atom_type_scat_dispersion_real
_atom_type_scat_dispersion_imag
_atom_type_scat_source
C C 0.0033 0.0016 'International Tables Vol C Tables 4.2.6.8 and 6.1.1.4'
H H 0.0000 0.0000 'International Tables Vol C Tables 4.2.6.8 and 6.1.1.4'
Fe Fe 0.3463 0.8444 'International Tables Vol C Tables 4.2.6.8 and 6.1.1.4'
N N 0.0061 0.0033 'International Tables Vol C Tables 4.2.6.8 and 6.1.1.4'

loop_
_geom_angle_atom_site_label_1
_geom_angle_atom_site_label_2
_geom_angle_atom_site_label_3
_geom_angle
C21 Fe C2 109.74(5)
C21 Fe C1 89.01(5)
C2 Fe C1 40.62(5)
C21 Fe C12 96.29(5)
C2 Fe C12 140.28(5)
C1 Fe C12 113.84(5)
C21 Fe C11 134.81(5)
C2 Fe C11 105.03(5)
C1 Fe C11 99.55(5)
C12 Fe C11 39.77(5)
C21 Fe C13 85.67(5)
C2 Fe C13 162.66(5)
C1 Fe C13 152.03(5)
C12 Fe C13 40.02(5)
C11 Fe C13 66.34(5)
C21 Fe C14 112.92(5)
C2 Fe C14 124.32(5)
C1 Fe C14 158.05(5)
C12 Fe C14 66.55(5)
C11 Fe C14 66.14(5)
C13 Fe C14 38.96(5)
C21 Fe C15 150.22(5)
C2 Fe C15 98.26(5)
C1 Fe C15 119.69(5)
C12 Fe C15 66.21(5)
C11 Fe C15 39.36(5)
C13 Fe C15 65.32(5)
C14 Fe C15 38.90(5)
C21 Fe C3 87.49(5)
C2 Fe C3 39.57(5)
C1 Fe C3 68.94(5)
C12 Fe C3 175.27(5)
C11 Fe C3 137.03(5)
C13 Fe C3 137.98(5)
C14 Fe C3 109.37(5)
C15 Fe C3 109.16(5)
C21 N1 C22 112.15(10)
C21 N1 C24 125.55(10)
C22 N1 C24 122.15(10)
C21 N2 C23 112.65(10)
C21 N2 C27 125.40(10)
C23 N2 C27 121.90(11)
C2 C1 Fe 68.02(7)
C1 C2 C3 114.93(11)
C1 C2 C10 119.29(11)
C3 C2 C10 125.45(11)
C1 C2 Fe 71.36(7)
C3 C2 Fe 75.77(7)
C10 C2 Fe 126.89(9)
C2 C3 C4 127.96(11)
C2 C3 Fe 64.66(6)
C4 C3 Fe 129.36(9)
C9 C4 C5 116.01(11)
C9 C4 C3 126.03(11)
C5 C4 C3 117.96(11)
C6 C5 C4 122.40(12)
C7 C6 C5 120.15(13)
C6 C7 C8 119.04(13)
C7 C8 C9 120.83(14)
C8 C9 C4 121.54(13)
C12 C11 C15 108.52(11)
C12 C11 C16 125.15(12)
C15 C11 C16 125.94(12)
C12 C11 Fe 70.09(7)
C15 C11 Fe 72.27(7)
C16 C11 Fe 129.10(9)
C11 C12 C13 106.97(10)
C11 C12 C17 125.93(12)
C13 C12 C17 125.86(12)
C11 C12 Fe 70.14(7)
C13 C12 Fe 70.73(7)
C17 C12 Fe 134.06(9)
C14 C13 C12 108.76(11)
C14 C13 C18 126.42(12)
C12 C13 C18 124.58(11)
C14 C13 Fe 71.62(7)
C12 C13 Fe 69.25(7)
C18 C13 Fe 129.52(9)
C13 C14 C15 107.67(10)
C13 C14 C19 126.72(12)
C15 C14 C19 125.28(12)
C13 C14 Fe 69.42(7)
C15 C14 Fe 70.68(7)
C19 C14 Fe 130.46(9)
C14 C15 C11 108.06(11)
C14 C15 C20 125.11(12)
C11 C15 C20 125.17(12)
C14 C15 Fe 70.41(7)
C11 C15 Fe 68.37(7)
C20 C15 Fe 138.31(9)
N2 C21 N1 102.35(10)
N2 C21 Fe 127.93(9)
N1 C21 Fe 129.46(9)
C23 C22 N1 106.42(11)
C23 C22 C25 130.49(12)
N1 C22 C25 123.06(12)
C22 C23 N2 106.42(11)
C22 C23 C26 131.00(12)
N2 C23 C26 122.45(12)

loop_
_geom_bond_atom_site_label_1
_geom_bond_atom_site_label_2
_geom_bond_distance
Fe C21 1.9644(12)
Fe C2 2.0267(12)
Fe C1 2.0709(13)
Fe C12 2.0901(12)
Fe C11 2.0907(12)
Fe C13 2.1100(12)
Fe C14 2.1388(12)
Fe C15 2.1423(12)
Fe C3 2.1736(12)
N1 C21 1.3732(15)
N1 C22 1.3993(15)
N1 C24 1.4527(16)
N2 C21 1.3672(15)
N2 C23 1.3935(16)
N2 C27 1.4547(16)
C1 C2 1.4229(17)
C2 C3 1.4283(17)
C2 C10 1.5118(17)
C3 C4 1.4705(16)
C4 C9 1.4045(18)
C4 C5 1.4073(17)
C5 C6 1.3847(19)
C6 C7 1.382(2)
C7 C8 1.384(2)
C8 C9 1.389(2)
C11 C12 1.4222(17)
C11 C15 1.4265(17)
C11 C16 1.5018(18)
C12 C13 1.4373(17)
C12 C17 1.5049(17)
C13 C14 1.4172(17)
C13 C18 1.4978(17)
C14 C15 1.4257(17)
C14 C19 1.5012(17)
C15 C20 1.5010(17)
C22 C23 1.3455(19)
C22 C25 1.4877(17)
C23 C26 1.4900(18)

loop_
_geom_torsion_atom_site_label_1
_geom_torsion_atom_site_label_2
_geom_torsion_atom_site_label_3
_geom_torsion_atom_site_label_4
_geom_torsion
C21 Fe C1 C2 122.62(8)
C12 Fe C1 C2 -140.94(7)
C11 Fe C1 C2 -101.99(8)
C13 Fe C1 C2 -158.55(10)
C14 Fe C1 C2 -54.81(16)
C15 Fe C1 C2 -65.75(8)
C3 Fe C1 C2 34.93(7)
Fe C1 C2 C3 -63.72(9)
Fe C1 C2 C10 122.49(11)
C21 Fe C2 C1 -63.47(8)
C12 Fe C2 C1 64.42(10)
C11 Fe C2 C1 87.18(8)
C13 Fe C2 C1 144.88(15)
C14 Fe C2 C1 158.29(7)
C15 Fe C2 C1 126.83(8)
C3 Fe C2 C1 -122.99(10)
C21 Fe C2 C3 59.51(8)
C1 Fe C2 C3 122.99(10)
C12 Fe C2 C3 -172.59(7)
C11 Fe C2 C3 -149.83(7)
C13 Fe C2 C3 -92.14(17)
C14 Fe C2 C3 -78.72(8)
C15 Fe C2 C3 -110.18(7)
C21 Fe C2 C10 -176.58(11)
C1 Fe C2 C10 -113.11(14)
C12 Fe C2 C10 -48.69(15)
C11 Fe C2 C10 -25.93(12)
C13 Fe C2 C10 31.8(2)
C14 Fe C2 C10 45.18(13)
C15 Fe C2 C10 13.72(12)
C3 Fe C2 C10 123.90(14)
C1 C2 C3 C4 -177.41(12)
C10 C2 C3 C4 -4.1(2)
Fe C2 C3 C4 121.37(12)
C1 C2 C3 Fe 61.22(9)
C10 C2 C3 Fe -125.43(13)
C21 Fe C3 C2 -125.72(8)
C1 Fe C3 C2 -35.82(7)
C12 Fe C3 C2 91.0(6)
C11 Fe C3 C2 45.41(10)
C13 Fe C3 C2 153.58(8)
C14 Fe C3 C2 120.84(7)
C15 Fe C3 C2 79.53(8)
C21 Fe C3 C4 114.82(11)
C2 Fe C3 C4 -119.46(14)
C1 Fe C3 C4 -155.27(12)
C12 Fe C3 C4 -28.5(6)
C11 Fe C3 C4 -74.05(13)
C13 Fe C3 C4 34.12(14)
C14 Fe C3 C4 1.38(12)
C15 Fe C3 C4 -39.93(12)
C2 C3 C4 C9 -32.6(2)
Fe C3 C4 C9 53.83(18)
C2 C3 C4 C5 147.95(13)
Fe C3 C4 C5 -125.62(11)
C9 C4 C5 C6 0.29(19)
C3 C4 C5 C6 179.79(12)
C4 C5 C6 C7 1.0(2)
C5 C6 C7 C8 -1.0(2)
C6 C7 C8 C9 -0.2(3)
C7 C8 C9 C4 1.6(3)
C5 C4 C9 C8 -1.6(2)
C3 C4 C9 C8 178.96(14)
C21 Fe C11 C12 -17.83(10)
C2 Fe C11 C12 -157.27(7)
C1 Fe C11 C12 -116.01(7)
C13 Fe C11 C12 38.69(7)
C14 Fe C11 C12 81.43(8)
C15 Fe C11 C12 118.06(10)
C3 Fe C11 C12 174.72(7)
C21 Fe C11 C15 -135.89(8)
C2 Fe C11 C15 84.67(8)
C1 Fe C11 C15 125.92(7)
C12 Fe C11 C15 -118.06(10)
C13 Fe C11 C15 -79.37(8)
C14 Fe C11 C15 -36.63(7)
C3 Fe C11 C15 56.66(10)
C21 Fe C11 C16 101.82(13)
C2 Fe C11 C16 -37.63(13)
C1 Fe C11 C16 3.63(13)
C12 Fe C11 C16 119.64(15)
C13 Fe C11 C16 158.34(13)
C14 Fe C11 C16 -158.92(13)
C15 Fe C11 C16 -122.29(15)
C3 Fe C11 C16 -65.64(14)
C15 C11 C12 C13 0.92(13)
C16 C11 C12 C13 174.07(12)
Fe C11 C12 C13 -61.51(8)
C15 C11 C12 C17 -166.93(12)
C16 C11 C12 C17 6.2(2)
Fe C11 C12 C17 130.65(13)
C15 C11 C12 Fe 62.42(8)
C16 C11 C12 Fe -124.42(13)
C21 Fe C12 C11 167.38(7)
C2 Fe C12 C11 35.73(11)
C1 Fe C12 C11 75.68(8)
C13 Fe C12 C11 -117.07(10)
C14 Fe C12 C11 -80.33(8)
C15 Fe C12 C11 -37.71(7)
C3 Fe C12 C11 -49.6(6)
C21 Fe C12 C13 -75.55(8)
C2 Fe C12 C13 152.80(8)
C1 Fe C12 C13 -167.25(7)
C11 Fe C12 C13 117.07(10)
C14 Fe C12 C13 36.74(7)
C15 Fe C12 C13 79.36(8)
C3 Fe C12 C13 67.5(6)
C21 Fe C12 C17 46.14(14)
C2 Fe C12 C17 -85.51(15)
C1 Fe C12 C17 -45.56(14)
C11 Fe C12 C17 -121.24(16)
C13 Fe C12 C17 121.69(16)
C14 Fe C12 C17 158.43(15)
C15 Fe C12 C17 -158.95(15)
C3 Fe C12 C17 -170.8(5)
C11 C12 C13 C14 0.12(13)
C17 C12 C13 C14 167.98(12)
Fe C12 C13 C14 -61.00(8)
C11 C12 C13 C18 -174.46(11)
C17 C12 C13 C18 -6.6(2)
Fe C12 C13 C18 124.42(12)
C11 C12 C13 Fe 61.12(8)
C17 C12 C13 Fe -131.02(13)
C21 Fe C13 C14 -135.63(8)
C2 Fe C13 C14 17.74(19)
C1 Fe C13 C14 144.73(10)
C12 Fe C13 C14 119.23(10)
C11 Fe C13 C14 80.77(8)
C15 Fe C13 C14 37.46(7)
C3 Fe C13 C14 -54.24(10)
C21 Fe C13 C12 105.14(8)
C2 Fe C13 C12 -101.49(17)
C1 Fe C13 C12 25.50(14)
C11 Fe C13 C12 -38.46(7)
C14 Fe C13 C12 -119.23(10)
C15 Fe C13 C12 -81.77(8)
C3 Fe C13 C12 -173.47(7)
C21 Fe C13 C18 -13.16(12)
C2 Fe C13 C18 140.21(16)
C1 Fe C13 C18 -92.81(15)
C12 Fe C13 C18 -118.30(15)
C11 Fe C13 C18 -156.76(13)
C14 Fe C13 C18 122.47(15)
C15 Fe C13 C18 159.92(13)
C3 Fe C13 C18 68.23(14)
C12 C13 C14 C15 -1.11(13)
C18 C13 C14 C15 173.34(12)
Fe C13 C14 C15 -60.63(8)
C12 C13 C14 C19 -174.70(12)
C18 C13 C14 C19 -0.2(2)
Fe C13 C14 C19 125.78(12)
C12 C13 C14 Fe 59.52(8)
C18 C13 C14 Fe -126.02(12)
C21 Fe C14 C13 49.21(8)
C2 Fe C14 C13 -173.69(7)
C1 Fe C14 C13 -133.58(13)
C12 Fe C14 C13 -37.71(7)
C11 Fe C14 C13 -81.31(8)
C15 Fe C14 C13 -118.36(10)
C3 Fe C14 C13 144.85(7)
C21 Fe C14 C15 167.57(7)
C2 Fe C14 C15 -55.32(9)
C1 Fe C14 C15 -15.21(16)
C12 Fe C14 C15 80.65(7)
C11 Fe C14 C15 37.05(7)
C13 Fe C14 C15 118.36(10)
C3 Fe C14 C15 -96.79(7)
C21 Fe C14 C19 -72.07(13)
C2 Fe C14 C19 65.04(14)
C1 Fe C14 C19 105.15(16)
C12 Fe C14 C19 -158.99(14)
C11 Fe C14 C19 157.41(14)
C13 Fe C14 C19 -121.27(15)
C15 Fe C14 C19 120.36(15)
C3 Fe C14 C19 23.57(13)
C13 C14 C15 C11 1.68(13)
C19 C14 C15 C11 175.38(11)
Fe C14 C15 C11 -58.16(8)
C13 C14 C15 C20 -164.21(12)
C19 C14 C15 C20 9.5(2)
Fe C14 C15 C20 135.96(12)
C13 C14 C15 Fe 59.83(8)
C19 C14 C15 Fe -126.47(12)
C12 C11 C15 C14 -1.62(14)
C16 C11 C15 C14 -174.70(12)
Fe C11 C15 C14 59.43(8)
C12 C11 C15 C20 164.26(12)
C16 C11 C15 C20 -8.8(2)
Fe C11 C15 C20 -134.70(13)
C12 C11 C15 Fe -61.04(8)
C16 C11 C15 Fe 125.87(13)
C21 Fe C15 C14 -23.52(13)
C2 Fe C15 C14 136.66(7)
C1 Fe C15 C14 173.52(7)
C12 Fe C15 C14 -81.58(8)
C11 Fe C15 C14 -119.67(10)
C13 Fe C15 C14 -37.51(7)
C3 Fe C15 C14 97.39(7)
C21 Fe C15 C11 96.15(11)
C2 Fe C15 C11 -103.67(8)
C1 Fe C15 C11 -66.81(8)
C12 Fe C15 C11 38.09(7)
C13 Fe C15 C11 82.16(8)
C14 Fe C15 C11 119.67(10)
C3 Fe C15 C11 -142.93(7)
C21 Fe C15 C20 -144.74(14)
C2 Fe C15 C20 15.44(15)
C1 Fe C15 C20 52.30(16)
C12 Fe C15 C20 157.20(16)
C11 Fe C15 C20 119.11(17)
C13 Fe C15 C20 -158.73(16)
C14 Fe C15 C20 -121.22(17)
C3 Fe C15 C20 -23.83(16)
C23 N2 C21 N1 0.32(13)
C27 N2 C21 N1 177.80(11)
C23 N2 C21 Fe -174.24(9)
C27 N2 C21 Fe 3.23(18)
C22 N1 C21 N2 -0.38(13)
C24 N1 C21 N2 175.22(11)
C22 N1 C21 Fe 174.08(9)
C24 N1 C21 Fe -10.33(17)
C2 Fe C21 N2 -95.20(11)
C1 Fe C21 N2 -130.84(11)
C12 Fe C21 N2 115.28(11)
C11 Fe C21 N2 126.65(10)
C13 Fe C21 N2 76.64(11)
C14 Fe C21 N2 48.12(12)
C15 Fe C21 N2 63.91(15)
C3 Fe C21 N2 -61.88(11)
C2 Fe C21 N1 91.67(11)
C1 Fe C21 N1 56.04(11)
C12 Fe C21 N1 -57.84(11)
C11 Fe C21 N1 -46.47(14)
C13 Fe C21 N1 -96.48(11)
C14 Fe C21 N1 -125.00(10)
C15 Fe C21 N1 -109.21(13)
C3 Fe C21 N1 125.00(11)
C21 N1 C22 C23 0.30(14)
C24 N1 C22 C23 -175.47(11)
C21 N1 C22 C25 178.38(12)
C24 N1 C22 C25 2.62(19)
N1 C22 C23 N2 -0.08(14)
C25 C22 C23 N2 -177.97(13)
N1 C22 C23 C26 175.90(14)
C25 C22 C23 C26 -2.0(3)
C21 N2 C23 C22 -0.16(15)
C27 N2 C23 C22 -177.73(11)
C21 N2 C23 C26 -176.56(12)
C27 N2 C23 C26 5.86(19)
